data_7024777
loop_
_publ_author_name
'Yao, Shuang'
'Zhang, Zhiming'
'Li, Yangguang'
'Wang, Enbo'

_publ_section_title
;
 Two hexa-TM-containing (TM = Co2+ and Ni2+) {P2W12}-based trimeric
 tungstophosphates.
;
_journal_issue 16
_journal_name_full 'Dalton transactions (Cambridge, England : 2003)'
_journal_page_first 3884
_journal_page_last 3889
_journal_paper_doi 10.1039/b921261b
_journal_volume 39
_journal_year 2010
_chemical_formula_sum 'Co6 H272 Na18 O283 P6 W39'
_chemical_formula_weight 12925.55
_chemical_name_systematic
;
?
;
_space_group_IT_number 63
_symmetry_cell_setting orthorhombic
_symmetry_space_group_name_Hall '-C 2c 2'
_symmetry_space_group_name_H-M 'C m c m'
_atom_sites_solution_hydrogens none
_atom_sites_solution_primary direct
_atom_sites_solution_secondary difmap
_audit_creation_method SHELXL-97
_cell_angle_alpha 90.00
_cell_angle_beta 90.00
_cell_angle_gamma 90.00
_cell_formula_units_Z 4
_cell_length_a 21.353(3)
_cell_length_b 32.114(3)
_cell_length_c 33.848(4)
_cell_measurement_temperature 150(2)
_cell_measurement_theta_max 25.00
_cell_measurement_theta_min 1.66
_cell_volume 23211(5)
_computing_structure_refinement 'SHELXL-97 (Sheldrick, 1997)'
_computing_structure_solution 'SHELXS-97 (Sheldrick, 1990)'
_diffrn_ambient_temperature 150(2)
_diffrn_measured_fraction_theta_full 0.980
_diffrn_measured_fraction_theta_max 0.980
_diffrn_measurement_device_type 'Bruker APEX area-detector diffractometer'
_diffrn_measurement_method '\f and \w scan'
_diffrn_radiation_monochromator graphite
_diffrn_radiation_source 'fine-focus sealed tube'
_diffrn_radiation_type MoK\a
_diffrn_radiation_wavelength 0.71073
_diffrn_reflns_av_R_equivalents 0.1274
_diffrn_reflns_av_sigmaI/netI 0.0821
_diffrn_reflns_limit_h_max 22
_diffrn_reflns_limit_h_min -25
_diffrn_reflns_limit_k_max 26
_diffrn_reflns_limit_k_min -38
_diffrn_reflns_limit_l_max 40
_diffrn_reflns_limit_l_min -39
_diffrn_reflns_number 57319
_diffrn_reflns_theta_full 25.00
_diffrn_reflns_theta_max 25.00
_diffrn_reflns_theta_min 1.66
_diffrn_standards_decay_% 0
_diffrn_standards_interval_time 0
_diffrn_standards_number 0
_exptl_absorpt_coefficient_mu 19.877
_exptl_absorpt_correction_T_max 0.1163
_exptl_absorpt_correction_T_min 0.1028
_exptl_absorpt_correction_type multi-scan
_exptl_absorpt_process_details 'ABSCOR by T.Higashi 8 March, 1995'
_exptl_crystal_colour brown
_exptl_crystal_density_diffrn 3.699
_exptl_crystal_density_method 'not measured'
_exptl_crystal_description block
_exptl_crystal_F_000 23488
_exptl_crystal_size_max 0.21
_exptl_crystal_size_mid 0.19
_exptl_crystal_size_min 0.19
_refine_diff_density_max 3.138
_refine_diff_density_min -3.009
_refine_diff_density_rms 0.374
_refine_ls_extinction_coef 0.000019(2)
_refine_ls_extinction_expression Fc^*^=kFc[1+0.001xFc^2^\l^3^/sin(2\q)]^-1/4^
_refine_ls_extinction_method SHELXL
_refine_ls_goodness_of_fit_ref 1.048
_refine_ls_hydrogen_treatment none
_refine_ls_matrix_type full
_refine_ls_number_parameters 694
_refine_ls_number_reflns 10511
_refine_ls_number_restraints 1314
_refine_ls_restrained_S_all 1.003
_refine_ls_R_factor_all 0.1202
_refine_ls_R_factor_gt 0.0742
_refine_ls_shift/su_max 0.000
_refine_ls_shift/su_mean 0.000
_refine_ls_structure_factor_coef Fsqd
_refine_ls_weighting_details 'calc w=1/[\s^2^(Fo^2^)+(0.0618P)^2^+2712.2148P] where P=(Fo^2^+2Fc^2^)/3'
_refine_ls_weighting_scheme calc
_refine_ls_wR_factor_gt 0.1677
_refine_ls_wR_factor_ref 0.1933
_reflns_number_gt 6823
_reflns_number_total 10511
_reflns_threshold_expression >2sigma(I)
_cod_data_source_file b921261b.txt
_cod_data_source_block 1
_cod_original_cell_volume 23210(5)
_cod_original_sg_symbol_H-M Cmcm
_cod_database_code 7024777

loop_
_symmetry_equiv_pos_as_xyz
'x, y, z'
'-x, -y, z+1/2'
'-x, y, -z+1/2'
'x, -y, -z'
'x+1/2, y+1/2, z'
'-x+1/2, -y+1/2, z+1/2'
'-x+1/2, y+1/2, -z+1/2'
'x+1/2, -y+1/2, -z'
'-x, -y, -z'
'x, y, -z-1/2'
'x, -y, z-1/2'
'-x, y, z'
'-x+1/2, -y+1/2, -z'
'x+1/2, y+1/2, -z-1/2'
'x+1/2, -y+1/2, z-1/2'
'-x+1/2, y+1/2, z'

loop_
_atom_site_label
_atom_site_type_symbol
_atom_site_fract_x
_atom_site_fract_y
_atom_site_fract_z
_atom_site_U_iso_or_equiv
_atom_site_adp_type
_atom_site_occupancy
_atom_site_symmetry_multiplicity
_atom_site_calc_flag
_atom_site_refinement_flags
_atom_site_disorder_group
W1 W 0.15789(5) -0.21548(3) -0.09056(3) 0.0398(3) Uani 1 1 d . .
W2 W 0.15721(5) -0.31811(4) -0.14390(4) 0.0490(3) Uani 1 1 d . .
W3 W 0.07786(6) -0.15365(4) -0.01262(3) 0.0482(3) Uani 1 1 d . .
W4 W 0.07866(5) -0.26782(4) -0.00382(3) 0.0536(3) Uani 1 1 d . .
W5 W 0.07852(6) -0.36942(4) -0.05694(4) 0.0617(4) Uani 1 1 d . .
W6 W 0.07795(6) -0.42067(4) -0.15448(5) 0.0647(4) Uani 1 1 d . .
W7 W 0.15775(6) -0.01750(3) -0.19438(3) 0.0485(3) Uani 1 1 d . .
W8 W 0.07890(6) 0.08754(4) -0.19483(3) 0.0527(3) Uani 1 1 d . .
W9 W 0.07778(6) 0.02297(4) -0.10438(3) 0.0518(3) Uani 1 1 d . .
W10 W 0.0000 -0.07126(8) -0.07151(7) 0.0453(6) Uani 0.70 2 d SP 1
W10A W 0.0000 -0.0660(3) -0.0516(3) 0.081(3) Uani 0.30 2 d SPU 2
W11 W 0.0000 -0.43264(15) -0.2500 0.0702(15) Uani 0.60 4 d SPU 1
W11A W 0.0000 -0.4118(4) -0.2500 0.096(3) Uani 0.40 4 d SPU 2
Co1 Co 0.1412(3) -0.29011(16) -0.2500 0.0142(11) Uiso 0.75 2 d SP 1
Co1A Co 0.1698(11) -0.2977(6) -0.2500 0.030(4) Uani 0.25 2 d SPU 2
Co2 Co 0.1699(3) -0.12763(13) -0.16211(10) 0.0341(10) Uani 0.75 1 d PDU 1
Co2A Co 0.1387(6) -0.1323(3) -0.1639(2) 0.017(3) Uiso 0.25 1 d PD 2
P1 P 0.0000 -0.2171(3) -0.0779(3) 0.035(2) Uani 1 2 d S .
P2 P 0.0000 -0.3286(3) -0.1360(3) 0.041(2) Uani 1 2 d S .
P3 P 0.0000 -0.0061(3) -0.1902(2) 0.040(2) Uani 1 2 d S .
O1 O 0.1491(14) -0.3639(8) -0.2500 0.061(3) Uani 1 2 d SU .
O2 O 0.0000 -0.3395(8) -0.0910(8) 0.057(2) Uani 1 2 d SU .
O3 O 0.0741(9) 0.0687(6) -0.1404(5) 0.058(2) Uani 1 1 d U .
O4 O 0.1536(9) -0.0962(6) -0.1067(5) 0.054(2) Uani 1 1 d U .
O5 O 0.1310(9) -0.2538(6) -0.0447(5) 0.0555(18) Uani 1 1 d U .
O6 O 0.0592(9) -0.3058(6) -0.1496(6) 0.057(2) Uani 1 1 d U .
O7 O 0.0630(9) -0.0294(6) -0.0762(5) 0.055(2) Uani 1 1 d U .
O8 O 0.0000 -0.3918(8) -0.0363(8) 0.059(3) Uani 1 2 d SU .
O9 O 0.0000 -0.1759(8) -0.0532(7) 0.054(2) Uani 1 2 d SU .
O10 O 0.0748(9) -0.4091(6) -0.1012(6) 0.060(2) Uani 1 1 d U .
O11 O 0.1633(10) -0.0725(6) -0.1847(6) 0.062(2) Uani 1 1 d U .
O12 O 0.1610(9) -0.2641(6) -0.1221(5) 0.056(2) Uani 1 1 d U .
O13 O 0.1317(9) -0.3393(6) -0.0893(6) 0.058(2) Uani 1 1 d U .
O14 O 0.0000 -0.1391(8) 0.0132(7) 0.056(3) Uani 1 2 d SU .
O15 O 0.0000 -0.2533(8) -0.0473(7) 0.054(2) Uani 1 2 d SU .
O16 O 0.0000 0.0414(8) -0.2035(8) 0.058(3) Uani 1 2 d SU .
O17 O 0.0000 -0.3728(8) -0.1580(8) 0.060(2) Uani 1 2 d SU .
O18 O 0.0578(9) -0.0273(6) -0.2022(5) 0.056(2) Uani 1 1 d U .
O19 O 0.1636(9) -0.1804(6) -0.1297(5) 0.058(2) Uani 1 1 d U .
O20 O 0.1319(9) -0.1717(6) -0.0524(5) 0.054(2) Uani 1 1 d U .
O21 O 0.0596(9) -0.2177(6) -0.1029(5) 0.054(2) Uani 1 1 d U .
O22 O 0.0612(9) -0.1028(6) -0.0449(5) 0.054(2) Uani 1 1 d U .
O23 O 0.1603(10) -0.3005(6) -0.1945(6) 0.064(2) Uani 1 1 d U .
O24 O 0.1284(9) -0.0060(6) -0.1395(5) 0.057(2) Uani 1 1 d U .
O25 O 0.0000 0.1156(8) -0.1853(8) 0.060(3) Uani 1 2 d SU .
O26 O 0.1292(9) -0.1303(6) 0.0203(5) 0.057(3) Uani 1 1 d U .
O27 O 0.0000 -0.0038(8) -0.1430(7) 0.055(2) Uani 1 2 d SU .
O28 O 0.1298(10) -0.4611(6) -0.1558(6) 0.070(4) Uani 1 1 d U .
O29 O 0.1297(9) -0.2773(6) 0.0356(5) 0.060(3) Uani 1 1 d U .
O30 O 0.0691(14) 0.0971(9) -0.2500 0.061(3) Uani 1 2 d SU .
O31 O 0.0711(9) -0.3239(6) -0.0232(6) 0.058(2) Uani 1 1 d U .
O32 O 0.0739(9) -0.2068(6) 0.0065(5) 0.055(2) Uani 1 1 d U .
O33 O 0.2341(9) -0.2161(6) -0.0743(5) 0.057(3) Uani 1 1 d U .
O34 O 0.2347(9) -0.0019(6) -0.1860(6) 0.061(4) Uani 1 1 d U .
O35 O 0.0000 -0.2737(8) 0.0257(8) 0.057(3) Uani 1 2 d SU .
O36 O 0.1613(13) -0.0233(8) -0.2500 0.058(3) Uani 1 2 d SU .
O37 O 0.1307(9) 0.0432(6) -0.2027(5) 0.057(2) Uani 1 1 d U .
O38 O 0.1304(10) 0.1270(6) -0.1848(6) 0.062(3) Uani 1 1 d U .
O39 O 0.0000 0.0424(8) -0.0814(8) 0.057(3) Uani 1 2 d SU .
O40 O 0.0000 -0.0966(8) -0.1148(7) 0.057(2) Uani 1 2 d SU .
O41 O 0.1306(10) 0.0436(6) -0.0719(5) 0.060(3) Uani 1 1 d U .
O42 O 0.1301(9) -0.3748(6) -0.1621(6) 0.060(2) Uani 1 1 d U .
O43 O 0.2355(9) -0.3328(6) -0.1366(6) 0.061(3) Uani 1 1 d U .
O44 O 0.1297(10) -0.3971(6) -0.0273(6) 0.069(4) Uani 1 1 d U .
O45 O 0.0000 -0.4827(12) -0.2500 0.065(4) Uani 1 4 d SU .
O46 O 0.0731(10) -0.1332(6) -0.1732(6) 0.065(2) Uani 1 1 d U .
O47 O 0.2662(11) -0.1219(7) -0.1538(6) 0.076(4) Uani 1 1 d U .
O48 O 0.0629(10) -0.4194(6) -0.2111(6) 0.063(2) Uani 1 1 d U .
O49 O 0.2551(17) -0.3128(11) -0.2500 0.092(5) Uani 1 2 d SU .
O50 O 0.1675(8) -0.1477(5) -0.2133(2) 0.078(3) Uani 1 1 d DU .
O51 O 0.1642(15) -0.2376(10) -0.2500 0.078(3) Uani 1 2 d SU .
O52 O 0.0650(14) -0.2858(9) -0.2500 0.070(3) Uani 1 2 d SU .
O53 O 0.0000 -0.4487(8) -0.1514(8) 0.062(3) Uani 1 2 d SU .
O54 O 0.0000 -0.3566(12) -0.2500 0.066(3) Uani 1 4 d SU .
Na1 Na 0.1595(6) -0.1298(4) 0.0999(3) 0.064(3) Uani 1 1 d . .
Na2 Na 0.2500 -0.2500 0.0000 0.056(4) Uani 1 2 d SU .
Na3 Na 0.0808(8) -0.0994(5) -0.2500 0.076(5) Uani 1 2 d SDU .
Na4 Na 0.0000 -0.2328(9) -0.1801(8) 0.047(7) Uani 0.50 2 d SP .
Na6 Na 0.1571(13) 0.0474(9) 0.0090(8) 0.101(9) Uiso 0.70 1 d P 1
Na6A Na 0.145(3) 0.0302(18) 0.0138(16) 0.084(16) Uiso 0.30 1 d P 2
Na7 Na 0.0151(18) -0.1398(8) 0.0949(8) 0.101(10) Uani 0.50 1 d PU .
Na8 Na 0.2178(6) -0.1869(4) -0.2500 0.051(4) Uani 1 2 d SD .
OW1 O 0.2439(11) -0.3259(7) -0.0414(7) 0.080(4) Uani 1 1 d U .
OW2 O 0.172(2) -0.2231(15) 0.1002(14) 0.089(8) Uani 0.50 1 d PU .
OW3 O -0.0716(16) -0.2252(7) -0.1850(5) 0.085(10) Uani 0.85 1 d P .
OW5 O 0.0000 -0.0393(8) -0.0069(7) 0.057(3) Uani 1 2 d SU .
OW4 O 0.350(4) -0.032(2) -0.192(2) 0.074(8) Uiso 0.29 1 d PU .
OW6 O 0.1648(15) -0.4742(9) -0.2500 0.070(3) Uiso 1 2 d SU .
OW8 O 0.0000 0.1976(14) -0.1679(13) 0.066(4) Uiso 0.62 2 d SPU .
OW11 O 0.174(3) -0.3510(15) 0.0803(15) 0.067(6) Uiso 0.40 1 d PU .
OW12 O 0.263(5) -0.233(3) -0.307(3) 0.087(8) Uiso 0.26 1 d PU .
OW15 O 0.2564(19) -0.0872(12) 0.1950(11) 0.087(10) Uiso 0.63 1 d PU .
OW17 O 0.245(2) -0.0799(13) 0.1557(12) 0.092(11) Uiso 0.59 1 d PU .
OW18 O 0.0000 -0.3686(16) 0.0446(15) 0.062(3) Uiso 0.54 2 d SPU .
OW22 O 0.262(3) 0.0647(18) -0.0515(17) 0.064(6) Uiso 0.34 1 d PU .
OW23 O 0.035(4) -0.537(2) -0.180(2) 0.069(7) Uiso 0.27 1 d PU .
OW24 O 0.3660(19) -0.1707(11) -0.2624(11) 0.094(12) Uiso 0.60 1 d PU .
OW26 O 0.169(3) -0.208(2) 0.1901(19) 0.094(12) Uiso 0.39 1 d PU .
OW27 O -0.075(5) -0.456(3) 0.127(3) 0.13(4) Uiso 0.30 1 d P .

loop_
_atom_site_aniso_label
_atom_site_aniso_U_11
_atom_site_aniso_U_22
_atom_site_aniso_U_33
_atom_site_aniso_U_23
_atom_site_aniso_U_13
_atom_site_aniso_U_12
W1 0.0251(5) 0.0509(6) 0.0434(5) 0.0065(5) -0.0056(4) 0.0002(5)
W2 0.0263(6) 0.0505(7) 0.0702(7) -0.0010(6) -0.0030(5) 0.0047(5)
W3 0.0460(7) 0.0655(7) 0.0330(5) -0.0008(5) -0.0044(5) -0.0073(6)
W4 0.0368(7) 0.0739(8) 0.0500(6) 0.0253(6) -0.0097(5) -0.0038(6)
W5 0.0375(7) 0.0654(8) 0.0821(9) 0.0283(7) -0.0012(6) 0.0097(6)
W6 0.0410(7) 0.0424(7) 0.1107(11) 0.0011(7) 0.0053(7) 0.0057(5)
W7 0.0524(7) 0.0452(6) 0.0479(6) 0.0000(5) -0.0019(5) -0.0041(5)
W8 0.0612(8) 0.0402(6) 0.0568(7) -0.0020(5) -0.0027(6) -0.0051(6)
W9 0.0581(8) 0.0505(7) 0.0467(6) -0.0065(5) -0.0041(6) -0.0021(6)
W10 0.0622(16) 0.0467(15) 0.0271(12) -0.0017(11) 0.000 0.000
W10A 0.104(5) 0.065(4) 0.075(4) 0.007(4) 0.000 0.000
W11 0.093(3) 0.030(2) 0.087(3) 0.000 0.000 0.000
W11A 0.089(5) 0.101(5) 0.097(5) 0.000 0.000 0.000
Co1A 0.035(7) 0.026(6) 0.029(6) 0.000 0.000 -0.009(5)
Co2 0.035(2) 0.034(2) 0.0329(19) 0.0046(15) 0.0031(17) 0.0010(18)
P1 0.029(5) 0.031(5) 0.046(5) 0.000(4) 0.000 0.000
P2 0.018(4) 0.041(5) 0.065(6) -0.004(4) 0.000 0.000
P3 0.046(6) 0.044(5) 0.030(4) 0.008(4) 0.000 0.000
O1 0.058(5) 0.058(5) 0.067(5) 0.000 0.000 -0.001(4)
O2 0.050(4) 0.057(4) 0.064(4) 0.008(4) 0.000 0.000
O3 0.058(4) 0.060(4) 0.055(4) -0.001(4) -0.001(3) -0.001(3)
O4 0.055(4) 0.059(4) 0.049(4) 0.002(4) 0.001(3) 0.000(3)
O5 0.050(3) 0.061(3) 0.056(3) 0.009(3) -0.002(3) -0.002(3)
O6 0.050(4) 0.056(4) 0.064(4) 0.004(3) -0.002(3) 0.001(3)
O7 0.056(4) 0.059(4) 0.049(4) 0.003(4) -0.003(3) 0.002(3)
O8 0.052(5) 0.058(5) 0.067(5) 0.009(4) 0.000 0.000
O9 0.051(4) 0.060(4) 0.050(4) 0.006(4) 0.000 0.000
O10 0.052(4) 0.058(4) 0.069(4) 0.005(4) 0.000(3) 0.003(3)
O11 0.062(4) 0.066(4) 0.059(4) 0.001(4) -0.002(4) 0.002(4)
O12 0.049(4) 0.059(4) 0.060(4) 0.005(3) -0.002(3) -0.003(3)
O13 0.049(4) 0.059(4) 0.066(4) 0.009(3) -0.001(3) 0.000(3)
O14 0.056(5) 0.063(5) 0.048(5) 0.005(4) 0.000 0.000
O15 0.048(4) 0.060(4) 0.053(4) 0.009(4) 0.000 0.000
O16 0.060(5) 0.060(5) 0.056(5) -0.005(4) 0.000 0.000
O17 0.053(5) 0.058(4) 0.068(4) 0.003(4) 0.000 0.000
O18 0.057(4) 0.059(4) 0.054(4) -0.003(4) 0.001(3) 0.001(4)
O19 0.054(4) 0.063(4) 0.057(4) 0.004(4) -0.004(4) -0.001(4)
O20 0.052(4) 0.061(4) 0.050(4) 0.004(3) -0.002(3) -0.003(3)
O21 0.050(4) 0.059(4) 0.053(4) 0.006(3) -0.001(3) -0.001(3)
O22 0.054(4) 0.059(4) 0.049(4) 0.005(4) -0.003(3) -0.001(3)
O23 0.058(4) 0.063(4) 0.072(4) -0.001(4) 0.001(4) 0.000(4)
O24 0.058(4) 0.060(4) 0.053(4) 0.001(4) 0.000(3) 0.000(3)
O25 0.061(5) 0.060(5) 0.058(5) -0.003(4) 0.000 0.000
O26 0.058(5) 0.065(5) 0.048(5) 0.004(5) -0.007(5) -0.003(5)
O27 0.055(4) 0.058(4) 0.052(4) 0.000(4) 0.000 0.000
O28 0.059(7) 0.065(7) 0.085(7) 0.003(7) -0.003(7) 0.009(7)
O29 0.056(5) 0.064(5) 0.059(4) 0.009(4) 0.001(4) -0.004(4)
O30 0.061(6) 0.062(6) 0.060(6) 0.000 0.000 -0.002(5)
O31 0.051(4) 0.061(4) 0.061(4) 0.008(4) -0.002(3) 0.000(3)
O32 0.052(4) 0.062(4) 0.050(4) 0.007(3) -0.001(3) -0.003(3)
O33 0.049(5) 0.064(5) 0.057(5) 0.006(5) -0.009(5) -0.004(5)
O34 0.058(8) 0.067(7) 0.059(7) 0.000(7) -0.008(7) -0.006(7)
O35 0.052(4) 0.062(5) 0.057(4) 0.008(4) 0.000 0.000
O36 0.059(6) 0.061(6) 0.055(6) 0.000 0.000 0.003(6)
O37 0.058(4) 0.060(4) 0.054(4) -0.003(3) 0.000(3) -0.002(3)
O38 0.062(5) 0.063(5) 0.061(5) -0.001(4) -0.002(4) -0.004(4)
O39 0.058(5) 0.058(5) 0.055(5) 0.001(4) 0.000 0.000
O40 0.058(5) 0.062(5) 0.053(4) 0.001(4) 0.000 0.000
O41 0.061(5) 0.063(5) 0.057(5) -0.001(4) -0.001(4) 0.000(4)
O42 0.053(4) 0.058(4) 0.069(4) 0.002(3) -0.001(3) 0.003(3)
O43 0.051(5) 0.062(5) 0.070(5) 0.006(5) 0.001(5) 0.002(5)
O44 0.054(7) 0.073(7) 0.081(7) 0.012(7) 0.002(7) 0.006(7)
O45 0.063(6) 0.063(6) 0.069(6) 0.000 0.000 0.000
O46 0.062(4) 0.069(4) 0.062(4) 0.001(4) -0.002(4) 0.002(4)
O47 0.079(8) 0.077(8) 0.073(8) 0.008(7) 0.001(7) -0.007(7)
O48 0.059(4) 0.061(4) 0.069(4) 0.002(3) -0.002(3) 0.003(3)
O49 0.085(10) 0.095(10) 0.096(10) 0.000 0.000 -0.011(9)
O50 0.075(5) 0.085(5) 0.075(5) 0.003(5) -0.006(5) -0.006(5)
O51 0.073(6) 0.080(6) 0.079(6) 0.000 0.000 -0.002(6)
O52 0.064(5) 0.069(5) 0.075(5) 0.000 0.000 0.000(5)
O53 0.058(5) 0.059(5) 0.070(5) 0.001(4) 0.000 0.000
O54 0.061(6) 0.064(6) 0.073(6) 0.000 0.000 0.000
Na1 0.065(8) 0.085(8) 0.041(6) -0.003(5) -0.019(5) 0.027(7)
Na2 0.028(6) 0.089(8) 0.052(7) 0.047(6) -0.024(6) -0.018(6)
Na3 0.085(9) 0.066(8) 0.078(8) 0.000 0.000 0.002(7)
Na4 0.030(16) 0.07(2) 0.041(15) 0.032(14) 0.000 0.000
Na7 0.102(11) 0.101(11) 0.101(11) 0.000(5) 0.000(5) -0.001(5)
Na8 0.049(9) 0.065(10) 0.039(7) 0.000 0.000 -0.015(8)
OW1 0.068(7) 0.089(7) 0.084(7) 0.012(7) -0.002(7) 0.002(7)
OW2 0.084(14) 0.091(14) 0.091(14) -0.012(13) 0.005(13) -0.013(13)
OW3 0.17(3) 0.061(15) 0.019(10) -0.020(10) 0.003(14) 0.049(17)
OW5 0.061(6) 0.061(5) 0.050(5) 0.003(5) 0.000 0.000

loop_
_atom_type_symbol
_atom_type_description
_atom_type_scat_dispersion_real
_atom_type_scat_dispersion_imag
_atom_type_scat_source
O O 0.0106 0.0060 'International Tables Vol C Tables 4.2.6.8 and 6.1.1.4'
H H 0.0000 0.0000 'International Tables Vol C Tables 4.2.6.8 and 6.1.1.4'
W W -0.8490 6.8722 'International Tables Vol C Tables 4.2.6.8 and 6.1.1.4'
Co Co 0.3494 0.9721 'International Tables Vol C Tables 4.2.6.8 and 6.1.1.4'
P P 0.1023 0.0942 'International Tables Vol C Tables 4.2.6.8 and 6.1.1.4'
Na Na 0.0362 0.0249 'International Tables Vol C Tables 4.2.6.8 and 6.1.1.4'

loop_
_geom_angle_atom_site_label_1
_geom_angle_atom_site_label_2
_geom_angle_atom_site_label_3
_geom_angle
_geom_angle_site_symmetry_1
_geom_angle_site_symmetry_3
O33 W1 O19 100.6(9) . .
O33 W1 O12 97.9(9) . .
O19 W1 O12 95.8(8) . .
O33 W1 O20 93.7(8) . .
O19 W1 O20 93.2(8) . .
O12 W1 O20 163.7(8) . .
O33 W1 O5 90.9(8) . .
O19 W1 O5 167.7(8) . .
O12 W1 O5 86.8(8) . .
O20 W1 O5 81.7(7) . .
O33 W1 O21 172.2(8) . .
O19 W1 O21 86.7(8) . .
O12 W1 O21 84.0(8) . .
O20 W1 O21 83.0(7) . .
O5 W1 O21 81.6(7) . .
O43 W2 O23 100.6(9) . .
O43 W2 O12 98.7(9) . .
O23 W2 O12 94.6(8) . .
O43 W2 O42 94.3(8) . .
O23 W2 O42 90.2(8) . .
O12 W2 O42 165.1(8) . .
O43 W2 O13 92.1(8) . .
O23 W2 O13 166.5(9) . .
O12 W2 O13 87.9(8) . .
O42 W2 O13 84.2(8) . .
O43 W2 O6 174.1(8) . .
O23 W2 O6 83.8(8) . .
O12 W2 O6 84.7(8) . .
O42 W2 O6 81.8(8) . .
O13 W2 O6 83.2(7) . .
O26 W3 O32 101.8(8) . .
O26 W3 O20 101.9(9) . .
O32 W3 O20 89.7(8) . .
O26 W3 O14 98.6(9) . .
O32 W3 O14 91.5(10) . .
O20 W3 O14 158.8(8) . .
O26 W3 O22 96.4(8) . .
O32 W3 O22 161.7(8) . .
O20 W3 O22 88.2(8) . .
O14 W3 O22 84.0(9) . .
O26 W3 O9 170.9(8) . .
O32 W3 O9 83.5(9) . .
O20 W3 O9 85.3(7) . .
O14 W3 O9 73.8(8) . .
O22 W3 O9 78.2(8) . .
O29 W4 O5 103.8(9) . .
O29 W4 O31 98.6(8) . .
O5 W4 O31 91.4(8) . .
O29 W4 O35 97.3(9) . .
O5 W4 O35 158.2(9) . .
O31 W4 O35 90.7(10) . .
O29 W4 O32 94.0(8) . .
O5 W4 O32 85.5(8) . .
O31 W4 O32 167.5(8) . .
O35 W4 O32 87.7(9) . .
O29 W4 O15 170.5(8) . .
O5 W4 O15 84.9(7) . .
O31 W4 O15 84.8(9) . .
O35 W4 O15 73.7(8) . .
O32 W4 O15 82.8(8) . .
O29 W4 Na2 52.1(6) . .
O5 W4 Na2 52.2(6) . .
O31 W4 Na2 103.9(6) . .
O35 W4 Na2 147.3(7) . .
O32 W4 Na2 83.8(5) . .
O15 W4 Na2 135.9(5) . .
O44 W5 O13 102.9(9) . .
O44 W5 O31 95.8(9) . .
O13 W5 O31 90.2(8) . .
O44 W5 O8 98.4(10) . .
O13 W5 O8 158.6(9) . .
O31 W5 O8 89.8(10) . .
O44 W5 O10 97.8(9) . .
O13 W5 O10 85.0(8) . .
O31 W5 O10 166.3(8) . .
O8 W5 O10 90.0(10) . .
O44 W5 O2 171.0(9) . .
O13 W5 O2 86.0(8) . .
O31 W5 O2 85.2(9) . .
O8 W5 O2 72.6(8) . .
O10 W5 O2 81.7(9) . .
O28 W6 O10 101.7(9) . .
O28 W6 O42 102.1(9) . .
O10 W6 O42 89.9(8) . .
O28 W6 O53 102.1(10) . .
O10 W6 O53 90.6(10) . .
O42 W6 O53 155.2(9) . .
O28 W6 O48 95.6(9) . .
O10 W6 O48 162.7(8) . .
O42 W6 O48 86.9(8) . .
O53 W6 O48 85.4(10) . .
O28 W6 O17 171.9(9) . .
O10 W6 O17 83.5(9) . .
O42 W6 O17 84.0(8) . .
O53 W6 O17 71.4(9) . .
O48 W6 O17 79.2(9) . .
O34 W7 O11 101.0(9) . .
O34 W7 O36 98.7(11) . .
O11 W7 O36 94.7(10) . .
O34 W7 O24 95.3(8) . .
O11 W7 O24 91.9(8) . .
O36 W7 O24 163.1(10) . .
O34 W7 O37 90.8(9) . .
O11 W7 O37 167.2(9) . .
O36 W7 O37 88.2(9) . .
O24 W7 O37 82.2(7) . .
O34 W7 O18 171.2(8) . .
O11 W7 O18 86.9(8) . .
O36 W7 O18 84.5(10) . .
O24 W7 O18 80.3(7) . .
O37 W7 O18 81.0(7) . .
O34 W7 Na3 136.1(7) . .
O11 W7 Na3 54.1(6) . .
O36 W7 Na3 55.3(8) . .
O24 W7 Na3 118.4(6) . .
O37 W7 Na3 119.3(6) . .
O18 W7 Na3 52.2(5) . .
O38 W8 O37 102.6(9) . .
O38 W8 O30 98.4(11) . .
O37 W8 O30 92.8(10) . .
O38 W8 O25 100.5(10) . .
O37 W8 O25 156.2(9) . .
O30 W8 O25 89.6(12) . .
O38 W8 O3 94.3(9) . .
O37 W8 O3 85.9(8) . .
O30 W8 O3 167.2(10) . .
O25 W8 O3 86.6(10) . .
O38 W8 O16 171.4(9) . .
O37 W8 O16 85.5(8) . .
O30 W8 O16 84.1(11) . .
O25 W8 O16 71.2(9) . .
O3 W8 O16 83.1(9) . .
O41 W9 O24 102.8(9) . .
O41 W9 O3 98.0(9) . .
O24 W9 O3 90.1(8) . .
O41 W9 O39 100.5(9) . .
O24 W9 O39 156.6(9) . .
O3 W9 O39 88.5(10) . .
O41 W9 O7 97.3(8) . .
O24 W9 O7 88.6(8) . .
O3 W9 O7 164.6(8) . .
O39 W9 O7 86.7(10) . .
O41 W9 O27 174.4(8) . .
O24 W9 O27 82.4(8) . .
O3 W9 O27 83.9(9) . .
O39 W9 O27 74.2(8) . .
O7 W9 O27 80.7(9) . .
O40 W10 O22 99.0(8) . .
O40 W10 O22 99.0(8) . 12
O22 W10 O22 87.9(11) . 12
O40 W10 O7 105.7(8) . .
O22 W10 O7 85.9(8) . .
O22 W10 O7 155.2(8) 12 .
O40 W10 O7 105.7(8) . 12
O22 W10 O7 155.2(8) . 12
O22 W10 O7 85.9(8) 12 12
O7 W10 O7 89.7(11) . 12
O40 W10 OW5 176.1(11) . .
O22 W10 OW5 78.2(7) . .
O22 W10 OW5 78.2(7) 12 .
O7 W10 OW5 77.0(7) . .
O7 W10 OW5 77.0(7) 12 .
OW5 W10A O22 102.5(9) . .
OW5 W10A O22 102.5(9) . 12
O22 W10A O22 94.7(13) . 12
OW5 W10A O7 94.2(9) . .
O22 W10A O7 87.0(8) . .
O22 W10A O7 162.4(10) 12 .
OW5 W10A O7 94.2(9) . 12
O22 W10A O7 162.4(10) . 12
O22 W10A O7 87.0(8) 12 12
O7 W10A O7 86.2(11) . 12
OW5 W10A O40 175.1(12) . .
O22 W10A O40 80.7(8) . .
O22 W10A O40 80.7(8) 12 .
O7 W10A O40 82.3(8) . .
O7 W10A O40 82.3(8) 12 .
OW5 W10A Na6A 61.7(9) . 4
O22 W10A Na6A 61.7(11) . 4
O22 W10A Na6A 144.3(12) 12 4
O7 W10A Na6A 50.4(11) . 4
O7 W10A Na6A 123.8(12) 12 4
O40 W10A Na6A 117.6(9) . 4
OW5 W10A Na6A 61.7(9) . 9
O22 W10A Na6A 144.3(12) . 9
O22 W10A Na6A 61.7(11) 12 9
O7 W10A Na6A 123.8(12) . 9
O7 W10A Na6A 50.4(11) 12 9
O40 W10A Na6A 117.6(9) . 9
Na6A W10A Na6A 121.9(19) 4 9
O45 W11 O48 102.7(6) . .
O45 W11 O48 102.7(6) . 10
O48 W11 O48 86.1(12) . 10
O45 W11 O48 102.7(6) . 3_554
O48 W11 O48 154.5(12) . 3_554
O48 W11 O48 88.3(12) 10 3_554
O45 W11 O48 102.7(6) . 12
O48 W11 O48 88.3(12) . 12
O48 W11 O48 154.5(12) 10 12
O48 W11 O48 86.1(12) 3_554 12
O45 W11 O54 180.000(7) . .
O48 W11 O54 77.3(6) . .
O48 W11 O54 77.3(6) 10 .
O48 W11 O54 77.3(6) 3_554 .
O48 W11 O54 77.3(6) 12 .
O54 W11A O48 97.4(7) . 10
O54 W11A O48 97.4(7) . .
O48 W11A O48 87.9(13) 10 .
O54 W11A O48 97.4(7) . 3_554
O48 W11A O48 90.2(13) 10 3_554
O48 W11A O48 165.2(14) . 3_554
O54 W11A O48 97.4(7) . 12
O48 W11A O48 165.2(14) 10 12
O48 W11A O48 90.2(13) . 12
O48 W11A O48 87.9(13) 3_554 12
O54 W11A O45 180.000(6) . .
O48 W11A O45 82.6(7) 10 .
O48 W11A O45 82.6(7) . .
O48 W11A O45 82.6(7) 3_554 .
O48 W11A O45 82.6(7) 12 .
O52 Co1 O51 101.4(15) . .
O52 Co1 O23 102.8(7) . 10
O51 Co1 O23 96.1(7) . 10
O52 Co1 O23 102.8(7) . .
O51 Co1 O23 96.1(7) . .
O23 Co1 O23 148.8(12) 10 .
O52 Co1 O1 98.9(13) . .
O51 Co1 O1 159.8(13) . .
O23 Co1 O1 79.4(6) 10 .
O23 Co1 O1 79.4(6) . .
O49 Co1A O23 95.3(10) . 10
O49 Co1A O23 95.3(10) . .
O23 Co1A O23 166.6(17) 10 .
O49 Co1A O51 108.5(17) . .
O23 Co1A O51 92.3(8) 10 .
O23 Co1A O51 92.3(8) . .
O49 Co1A O1 86.8(15) . .
O23 Co1A O1 86.1(8) 10 .
O23 Co1A O1 86.1(8) . .
O51 Co1A O1 164.7(18) . .
O49 Co1A O52 174.8(16) . .
O23 Co1A O52 84.4(9) 10 .
O23 Co1A O52 84.4(9) . .
O51 Co1A O52 76.7(15) . .
O1 Co1A O52 87.9(13) . .
O50 Co2 O11 87.0(8) . .
O50 Co2 O19 102.3(8) . .
O11 Co2 O19 167.6(8) . .
O50 Co2 O47 100.6(8) . .
O11 Co2 O47 92.5(9) . .
O19 Co2 O47 93.7(8) . .
O50 Co2 O46 77.1(7) . .
O11 Co2 O46 86.4(8) . .
O19 Co2 O46 87.7(8) . .
O47 Co2 O46 177.5(8) . .
O50 Co2 O4 166.6(7) . .
O11 Co2 O4 84.5(8) . .
O19 Co2 O4 84.8(7) . .
O47 Co2 O4 90.0(8) . .
O46 Co2 O4 92.1(8) . .
O46 Co2A O50 96.9(11) . .
O46 Co2A O19 111.7(12) . .
O50 Co2A O19 103.1(9) . .
O46 Co2A O11 100.9(12) . .
O50 Co2A O11 81.9(8) . .
O19 Co2A O11 145.9(10) . .
O46 Co2A O4 109.5(10) . .
O50 Co2A O4 149.2(10) . .
O19 Co2A O4 82.2(8) . .
O11 Co2A O4 77.7(8) . .
O46 Co2A Na3 56.9(9) . .
O50 Co2A Na3 54.4(4) . .
O19 Co2A Na3 147.9(7) . .
O11 Co2A Na3 60.9(7) . .
O4 Co2A Na3 129.3(7) . .
O21 P1 O21 112.6(15) . 12
O21 P1 O15 111.0(9) . .
O21 P1 O15 111.0(9) 12 .
O21 P1 O9 107.9(9) . .
O21 P1 O9 107.9(9) 12 .
O15 P1 O9 106.2(14) . .
O6 P2 O6 111.3(15) . 12
O6 P2 O2 113.5(9) . .
O6 P2 O2 113.5(9) 12 .
O6 P2 O17 106.5(10) . .
O6 P2 O17 106.5(10) 12 .
O2 P2 O17 104.8(15) . .
O6 P2 Na4 55.9(8) . .
O6 P2 Na4 55.9(8) 12 .
O2 P2 Na4 128.8(12) . .
O17 P2 Na4 126.5(12) . .
O18 P3 O18 114.6(16) . 12
O18 P3 O16 111.5(9) . .
O18 P3 O16 111.5(9) 12 .
O18 P3 O27 107.3(9) . .
O18 P3 O27 107.3(9) 12 .
O16 P3 O27 103.9(14) . .
Co1A O1 Co1 15.8(6) . .
P2 O2 W5 126.5(8) . .
P2 O2 W5 126.5(8) . 12
W5 O2 W5 96.3(10) . 12
W9 O3 W8 147.4(11) . .
W9 O3 Na1 100.7(8) . 4
W8 O3 Na1 101.4(8) . 4
Co2 O4 Co2A 17.5(3) . .
W4 O5 W1 152.1(11) . .
W4 O5 Na2 98.5(7) . .
W1 O5 Na2 97.0(7) . .
P2 O6 W2 133.8(11) . .
P2 O6 Na4 97.8(9) . .
W2 O6 Na4 128.1(8) . .
W10 O7 W9 139.3(10) . .
W10 O7 W10A 20.5(3) . .
W9 O7 W10A 145.8(11) . .
W10 O7 Na6A 112.3(14) . 4
W9 O7 Na6A 106.3(14) . 4
W10A O7 Na6A 96.1(14) . 4
W5 O8 W5 118.2(13) . 12
P1 O9 W3 126.0(8) . .
P1 O9 W3 126.0(8) . 12
W3 O9 W3 94.0(9) . 12
W6 O10 W5 151.0(11) . .
W7 O11 Co2 167.2(12) . .
W7 O11 Co2A 159.4(12) . .
Co2 O11 Co2A 18.8(4) . .
W7 O11 Na3 96.4(8) . .
Co2 O11 Na3 94.1(8) . .
Co2A O11 Na3 80.5(7) . .
W2 O12 W1 167.8(11) . .
W5 O13 W2 150.7(11) . .
W3 O14 W3 118.4(13) 12 .
W3 O14 Na7 123.0(11) 12 .
W3 O14 Na7 110.3(10) . .
W3 O14 Na7 110.3(10) 12 12
W3 O14 Na7 123.0(11) . 12
Na7 O14 Na7 13.3(15) . 12
P1 O15 W4 125.5(8) . .
P1 O15 W4 125.5(8) . 12
W4 O15 W4 94.8(9) . 12
P3 O16 W8 126.2(8) . .
P3 O16 W8 126.2(8) . 12
W8 O16 W8 96.2(10) . 12
P2 O17 W6 125.2(8) . 12
P2 O17 W6 125.2(8) . .
W6 O17 W6 94.4(10) 12 .
P3 O18 W7 136.5(12) . .
P3 O18 Na3 132.5(12) . .
W7 O18 Na3 91.0(7) . .
W1 O19 Co2A 156.8(12) . .
W1 O19 Co2 163.3(11) . .
Co2A O19 Co2 19.6(4) . .
W3 O20 W1 149.4(11) . .
P1 O21 W1 135.0(11) . .
P1 O21 Na4 97.7(9) . .
W1 O21 Na4 127.0(8) . .
W10A O22 W10 21.6(4) . .
W10A O22 W3 138.2(11) . .
W10 O22 W3 145.6(11) . .
W10A O22 Na6 99.2(10) . 4
W10 O22 Na6 110.6(9) . 4
W3 O22 Na6 98.2(9) . 4
W2 O23 Co1A 163.9(14) . .
W2 O23 Co1 163.7(12) . .
Co1A O23 Co1 19.6(7) . .
W9 O24 W7 150.7(11) . .
W8 O25 W8 120.8(14) 12 .
W3 O26 Na1 140.9(10) . .
W3 O26 Na6 107.9(9) . 4
Na1 O26 Na6 106.1(8) . 4
P3 O27 W9 126.1(8) . .
P3 O27 W9 126.1(8) . 12
W9 O27 W9 93.4(9) . 12
W4 O29 Na2 100.2(7) . .
W8 O30 W8 157.5(17) 10 .
W5 O31 W4 159.5(11) . .
W3 O32 W4 148.6(10) . .
W1 O33 Na2 114.4(9) . .
W4 O35 W4 117.6(13) 12 .
W7 O36 W7 167.8(16) . 10
W7 O36 Na3 93.3(8) . .
W7 O36 Na3 93.3(8) 10 .
W8 O37 W7 153.2(11) . .
W8 O38 Na1 110.6(9) . 4
W9 O39 W9 118.0(13) . 12
W10 O40 W10A 4.4(4) . .
W9 O41 Na6 141.2(12) . .
W9 O41 Na6A 130.2(15) . .
Na6 O41 Na6A 12.2(12) . .
W9 O41 Na1 107.0(8) . 4
Na6 O41 Na1 103.2(9) . 4
Na6A O41 Na1 115.1(13) . 4
W6 O42 W2 147.8(11) . .
W2 O43 Na1 158.6(10) . 13_545
W11 O45 W11A 0.0 . .
Co2A O46 Co2 4.4(6) . .
Co2A O46 Na3 97.9(11) . .
Co2 O46 Na3 94.2(8) . .
W11A O48 W11 20.1(4) . .
W11A O48 W6 143.5(12) . .
W11 O48 W6 141.6(12) . .
Co2A O50 Co2 21.3(3) . .
Co2A O50 Na8 151.5(8) . .
Co2 O50 Na8 139.5(7) . .
Co2A O50 Na3 91.9(5) . .
Co2 O50 Na3 104.3(4) . .
Na8 O50 Na3 115.3(4) . .
Co1 O51 Co1A 19.8(7) . .
Co1 O51 Na8 161(2) . .
Co1A O51 Na8 141(2) . .
Co1 O52 Co1A 4.9(6) . .
W6 O53 W6 122.8(14) . 12
W11A O54 W11 0.000(1) . .
O26 Na1 O43 127.5(7) . 13_545
O26 Na1 O38 154.3(7) . 4
O43 Na1 O38 75.6(6) 13_545 4
O26 Na1 O41 69.5(6) . 4
O43 Na1 O41 134.1(7) 13_545 4
O38 Na1 O41 103.8(6) 4 4
O26 Na1 O3 107.8(6) . 4
O43 Na1 O3 123.9(6) 13_545 4
O38 Na1 O3 53.7(6) 4 4
O41 Na1 O3 54.2(5) 4 4
O26 Na1 OW2 91.0(11) . .
O43 Na1 OW2 60.4(11) 13_545 .
O38 Na1 OW2 92.6(10) 4 .
O41 Na1 OW2 160.3(11) 4 .
O3 Na1 OW2 134.5(11) 4 .
O26 Na1 Na7 73.4(7) . .
O43 Na1 Na7 140.0(8) 13_545 .
O38 Na1 Na7 81.2(7) 4 .
O41 Na1 Na7 82.7(7) 4 .
O3 Na1 Na7 59.4(6) 4 .
OW2 Na1 Na7 89.1(11) . .
O26 Na1 Na7 73.9(6) . 12
O43 Na1 Na7 140.5(7) 13_545 12
O38 Na1 Na7 80.6(6) 4 12
O41 Na1 Na7 81.9(6) 4 12
O3 Na1 Na7 58.2(6) 4 12
OW2 Na1 Na7 90.1(11) . 12
Na7 Na1 Na7 1.16(17) . 12
O33 Na2 O33 180.0(8) 13_545 .
O33 Na2 OW1 83.2(6) 13_545 13_545
O33 Na2 OW1 96.8(6) . 13_545
O33 Na2 OW1 96.8(6) 13_545 .
O33 Na2 OW1 83.2(6) . .
OW1 Na2 OW1 180.0(9) 13_545 .
O33 Na2 O5 56.3(5) 13_545 13_545
O33 Na2 O5 123.7(5) . 13_545
OW1 Na2 O5 70.7(6) 13_545 13_545
OW1 Na2 O5 109.3(6) . 13_545
O33 Na2 O5 123.7(5) 13_545 .
O33 Na2 O5 56.3(5) . .
OW1 Na2 O5 109.3(6) 13_545 .
OW1 Na2 O5 70.7(6) . .
O5 Na2 O5 180.0(6) 13_545 .
O33 Na2 O29 112.3(5) 13_545 13_545
O33 Na2 O29 67.7(5) . 13_545
OW1 Na2 O29 84.6(6) 13_545 13_545
OW1 Na2 O29 95.4(6) . 13_545
O5 Na2 O29 56.8(5) 13_545 13_545
O5 Na2 O29 123.2(5) . 13_545
O33 Na2 O29 67.7(5) 13_545 .
O33 Na2 O29 112.3(5) . .
OW1 Na2 O29 95.4(6) 13_545 .
OW1 Na2 O29 84.6(6) . .
O5 Na2 O29 123.2(5) 13_545 .
O5 Na2 O29 56.8(5) . .
O29 Na2 O29 180.0(9) 13_545 .
O33 Na2 W4 84.7(4) 13_545 13_545
O33 Na2 W4 95.3(4) . 13_545
OW1 Na2 W4 78.7(5) 13_545 13_545
OW1 Na2 W4 101.3(5) . 13_545
O5 Na2 W4 29.3(3) 13_545 13_545
O5 Na2 W4 150.7(3) . 13_545
O29 Na2 W4 27.7(4) 13_545 13_545
O29 Na2 W4 152.3(4) . 13_545
O33 Na2 W4 95.3(4) 13_545 .
O33 Na2 W4 84.7(4) . .
OW1 Na2 W4 101.3(5) 13_545 .
OW1 Na2 W4 78.7(5) . .
O5 Na2 W4 150.7(3) 13_545 .
O5 Na2 W4 29.3(3) . .
O29 Na2 W4 152.3(4) 13_545 .
O29 Na2 W4 27.7(4) . .
W4 Na2 W4 180.00(6) 13_545 .
O50 Na3 O50 54.4(3) 10 .
O50 Na3 O46 53.1(5) 10 10
O50 Na3 O46 104.0(6) . 10
O50 Na3 O46 104.0(6) 10 .
O50 Na3 O46 53.1(5) . .
O46 Na3 O46 134.2(10) 10 .
O50 Na3 O18 146.7(9) 10 .
O50 Na3 O18 108.7(5) . .
O46 Na3 O18 145.1(7) 10 .
O46 Na3 O18 77.4(6) . .
O50 Na3 O18 108.7(5) 10 10
O50 Na3 O18 146.7(9) . 10
O46 Na3 O18 77.4(6) 10 10
O46 Na3 O18 145.1(7) . 10
O18 Na3 O18 68.6(8) . 10
O50 Na3 O11 95.9(7) 10 .
O50 Na3 O11 54.5(5) . .
O46 Na3 O11 146.8(8) 10 .
O46 Na3 O11 57.2(6) . .
O18 Na3 O11 56.2(6) . .
O18 Na3 O11 106.7(8) 10 .
O50 Na3 O11 54.5(5) 10 10
O50 Na3 O11 95.9(7) . 10
O46 Na3 O11 57.2(6) 10 10
O46 Na3 O11 146.8(8) . 10
O18 Na3 O11 106.7(8) . 10
O18 Na3 O11 56.2(6) 10 10
O11 Na3 O11 96.8(9) . 10
O50 Na3 O36 94.3(8) 10 .
O50 Na3 O36 94.3(8) . .
O46 Na3 O36 110.4(6) 10 .
O46 Na3 O36 110.4(6) . .
O18 Na3 O36 55.8(6) . .
O18 Na3 O36 55.8(6) 10 .
O11 Na3 O36 54.4(5) . .
O11 Na3 O36 54.4(5) 10 .
O50 Na3 Co2A 33.64(16) 10 10
O50 Na3 Co2A 88.1(4) . 10
O46 Na3 Co2A 25.3(5) 10 10
O46 Na3 Co2A 134.8(7) . 10
O18 Na3 Co2A 144.2(7) . 10
O18 Na3 Co2A 80.0(4) 10 10
O11 Na3 Co2A 121.7(7) . 10
O11 Na3 Co2A 38.6(4) 10 10
O36 Na3 Co2A 92.6(5) . 10
O50 Na3 Co2A 88.1(4) 10 .
O50 Na3 Co2A 33.64(16) . .
O46 Na3 Co2A 134.8(7) 10 .
O46 Na3 Co2A 25.3(5) . .
O18 Na3 Co2A 80.0(4) . .
O18 Na3 Co2A 144.2(7) 10 .
O11 Na3 Co2A 38.6(4) . .
O11 Na3 Co2A 121.7(7) 10 .
O36 Na3 Co2A 92.6(5) . .
Co2A Na3 Co2A 121.7(5) 10 .
O50 Na3 Na3 133.0(6) 10 3_554
O50 Na3 Na3 133.0(6) . 3_554
O46 Na3 Na3 86.6(5) 10 3_554
O46 Na3 Na3 86.6(5) . 3_554
O18 Na3 Na3 80.1(5) . 3_554
O18 Na3 Na3 80.1(5) 10 3_554
O11 Na3 Na3 126.6(5) . 3_554
O11 Na3 Na3 126.6(5) 10 3_554
O36 Na3 Na3 125.1(6) . 3_554
Co2A Na3 Na3 111.7(3) 10 3_554
Co2A Na3 Na3 111.7(3) . 3_554
OW3 Na4 OW3 158(3) 12 .
OW3 Na4 O6 74.4(13) 12 .
OW3 Na4 O6 126.9(16) . .
OW3 Na4 O6 126.9(16) 12 12
OW3 Na4 O6 74.4(13) . 12
O6 Na4 O6 52.5(9) . 12
OW3 Na4 O21 69.2(11) 12 .
OW3 Na4 O21 119.5(15) . .
O6 Na4 O21 67.8(7) . .
O6 Na4 O21 90.3(8) 12 .
OW3 Na4 O21 119.5(15) 12 12
OW3 Na4 O21 69.2(11) . 12
O6 Na4 O21 90.3(8) . 12
O6 Na4 O21 67.8(7) 12 12
O21 Na4 O21 51.2(9) . 12
OW3 Na4 P2 100.7(14) 12 .
OW3 Na4 P2 100.7(14) . .
O6 Na4 P2 26.3(5) . .
O6 Na4 P2 26.3(5) 12 .
O21 Na4 P2 76.1(6) . .
O21 Na4 P2 76.1(6) 12 .
O41 Na6 O26 70.4(8) . 4
O41 Na6 O22 106.7(10) . 4
O26 Na6 O22 56.5(7) 4 4
O41 Na6 Na6 76.5(11) . 4
O26 Na6 Na6 146.4(14) 4 4
O22 Na6 Na6 131.8(8) 4 4
Na6A Na6A O7 109(3) 4 4
Na6A Na6A O41 73(3) 4 .
O7 Na6A O41 134(2) 4 .
Na6A Na6A W10A 116.6(13) 4 9
O7 Na6A W10A 33.6(8) 4 9
O41 Na6A W10A 102.5(16) . 9
Na7 Na7 O14 83.4(8) 12 .
Na7 Na7 Na1 173.3(6) 12 .
O14 Na7 Na1 99.7(10) . .
Na7 Na7 Na1 5.6(5) 12 12
O14 Na7 Na1 85.9(9) . 12
Na1 Na7 Na1 167.7(10) . 12
O51 Na8 O50 101.5(11) . .
O51 Na8 O50 101.5(11) . 10
O50 Na8 O50 73.8(6) . 10
O51 Na8 OW12 76(2) . .
O50 Na8 OW12 168(2) . .
O50 Na8 OW12 95(2) 10 .
O51 Na8 OW12 76(2) . 10
O50 Na8 OW12 95(2) . 10
O50 Na8 OW12 168(2) 10 10
OW12 Na8 OW12 96(4) . 10
O51 Na8 Na3 98.7(11) . .
O50 Na8 Na3 37.3(3) . .
O50 Na8 Na3 37.3(3) 10 .
OW12 Na8 Na3 131(2) . .
OW12 Na8 Na3 131(2) 10 .
W10A OW5 W10 4.4(4) . .

loop_
_geom_bond_atom_site_label_1
_geom_bond_atom_site_label_2
_geom_bond_distance
_geom_bond_site_symmetry_2
W1 O33 1.718(19) .
W1 O19 1.744(18) .
W1 O12 1.893(19) .
W1 O20 1.987(18) .
W1 O5 2.061(18) .
W1 O21 2.141(19) .
W2 O43 1.756(19) .
W2 O23 1.80(2) .
W2 O12 1.887(19) .
W2 O42 2.007(19) .
W2 O13 2.044(19) .
W2 O6 2.138(19) .
W3 O26 1.732(18) .
W3 O32 1.828(18) .
W3 O20 1.867(18) .
W3 O14 1.935(13) .
W3 O22 1.996(18) .
W3 O9 2.273(17) .
W4 O29 1.750(19) .
W4 O5 1.836(18) .
W4 O31 1.922(19) .
W4 O35 1.964(13) .
W4 O32 1.994(19) .
W4 O15 2.282(17) .
W4 Na2 3.7053(13) .
W5 O44 1.73(2) .
W5 O13 1.850(19) .
W5 O31 1.86(2) .
W5 O8 1.954(13) .
W5 O10 1.97(2) .
W5 O2 2.251(17) .
W6 O28 1.71(2) .
W6 O10 1.84(2) .
W6 O42 1.864(19) .
W6 O53 1.896(13) .
W6 O48 1.94(2) .
W6 O17 2.269(18) .
W7 O34 1.741(19) .
W7 O11 1.801(19) .
W7 O36 1.893(3) .
W7 O24 1.996(18) .
W7 O37 2.053(19) .
W7 O18 2.17(2) .
W7 Na3 3.628(16) .
W8 O38 1.712(19) .
W8 O37 1.822(19) .
W8 O30 1.904(6) .
W8 O25 1.937(13) .
W8 O3 1.943(19) .
W8 O16 2.263(18) .
W9 O41 1.708(19) .
W9 O24 1.856(19) .
W9 O3 1.910(19) .
W9 O39 1.937(13) .
W9 O7 1.960(18) .
W9 O27 2.282(18) .
W10 O40 1.68(3) .
W10 O22 1.884(18) .
W10 O22 1.884(18) 12
W10 O7 1.909(19) .
W10 O7 1.909(19) 12
W10 OW5 2.42(3) .
W10A OW5 1.74(3) .
W10A O22 1.778(19) .
W10A O22 1.778(19) 12
W10A O7 1.97(2) .
W10A O7 1.97(2) 12
W10A O40 2.36(3) .
W10A Na6A 3.54(6) 4
W10A Na6A 3.54(6) 9
W11 O45 1.61(4) .
W11 O48 1.93(2) .
W11 O48 1.93(2) 10
W11 O48 1.93(2) 3_554
W11 O48 1.93(2) 12
W11 O54 2.44(4) .
W11A O54 1.77(4) .
W11A O48 1.90(2) 10
W11A O48 1.90(2) .
W11A O48 1.90(2) 3_554
W11A O48 1.90(2) 12
W11A O45 2.28(4) .
Co1 O52 1.63(3) .
Co1 O51 1.76(3) .
Co1 O23 1.95(2) 10
Co1 O23 1.95(2) .
Co1 O1 2.38(3) .
Co1A O49 1.88(4) .
Co1A O23 1.89(2) 10
Co1A O23 1.89(2) .
Co1A O51 1.93(4) .
Co1A O1 2.17(3) .
Co1A O52 2.27(4) .
Co2 O50 1.8500(10) .
Co2 O11 1.93(2) .
Co2 O19 2.022(19) .
Co2 O47 2.09(2) .
Co2 O46 2.11(2) .
Co2 O4 2.158(18) .
Co2A O46 1.44(2) .
Co2A O50 1.8498(10) .
Co2A O19 2.00(2) .
Co2A O11 2.11(2) .
Co2A O4 2.28(2) .
Co2A Na3 3.337(13) .
P1 O21 1.530(19) .
P1 O21 1.530(19) 12
P1 O15 1.56(3) .
P1 O9 1.56(3) .
P2 O6 1.53(2) .
P2 O6 1.53(2) 12
P2 O2 1.56(3) .
P2 O17 1.60(3) .
P2 Na4 3.42(3) .
P3 O18 1.47(2) .
P3 O18 1.47(2) 12
P3 O16 1.59(3) .
P3 O27 1.60(3) .
O2 W5 2.251(17) 12
O3 Na1 3.01(2) 4
O5 Na2 2.959(19) .
O6 Na4 2.86(3) .
O7 Na6A 2.74(6) 4
O8 W5 1.954(13) 12
O9 W3 2.273(17) 12
O11 Na3 2.96(2) .
O14 W3 1.935(13) 12
O14 Na7 2.79(4) .
O14 Na7 2.79(4) 12
O15 W4 2.282(17) 12
O16 W8 2.263(18) 12
O17 W6 2.269(18) 12
O18 Na3 2.87(2) .
O21 Na4 2.95(3) .
O22 Na6 2.97(3) 4
O25 W8 1.937(13) 12
O26 Na1 2.77(2) .
O26 Na6 2.90(3) 4
O27 W9 2.282(18) 12
O29 Na2 2.970(19) .
O30 W8 1.904(6) 10
O33 Na2 2.761(18) .
O35 W4 1.964(13) 12
O36 W7 1.893(3) 10
O36 Na3 2.99(3) .
O38 Na1 2.94(2) 4
O39 W9 1.937(13) 12
O41 Na6 2.80(3) .
O41 Na6A 2.95(6) .
O41 Na1 2.99(2) 4
O43 Na1 2.83(2) 13_545
O46 Na3 2.82(2) .
O50 Na8 2.069(8) .
O50 Na3 2.715(9) .
O51 Na8 1.99(3) .
O53 W6 1.896(13) 12
Na1 O43 2.83(2) 13_545
Na1 O38 2.94(2) 4
Na1 O41 2.99(2) 4
Na1 O3 3.01(2) 4
Na1 OW2 3.01(5) .
Na1 Na7 3.10(4) .
Na1 Na7 3.75(4) 12
Na2 O33 2.761(18) 13_545
Na2 OW1 2.82(2) 13_545
Na2 OW1 2.82(2) .
Na2 O5 2.959(19) 13_545
Na2 O29 2.970(19) 13_545
Na2 W4 3.7053(13) 13_545
Na3 O50 2.715(9) 10
Na3 O46 2.82(2) 10
Na3 O18 2.87(2) 10
Na3 O11 2.96(2) 10
Na3 Co2A 3.337(13) 10
Na3 Na3 3.45(3) 3_554
Na4 OW3 1.56(3) 12
Na4 OW3 1.56(3) .
Na4 O6 2.86(3) 12
Na4 O21 2.95(3) 12
Na6 O26 2.90(3) 4
Na6 O22 2.97(3) 4
Na6 Na6 3.10(6) 4
Na6A Na6A 2.15(11) 4
Na6A O7 2.74(6) 4
Na6A W10A 3.54(6) 9
Na7 Na7 0.65(8) 12
Na7 Na1 3.75(4) 12
Na8 O50 2.069(8) 10
Na8 OW12 2.62(9) .
Na8 OW12 2.62(9) 10
OW15 OW17 1.38(5) .
OW23 OW23 1.49(15) 12
OW24 OW24 0.84(7) 10
